data_1504080
loop_
_publ_author_name
'Kang, Sung Ok'
'Day, Victor W.'
'Bowman-James, Kristin'

_publ_section_title
;
 The influence of amine functionalities on anion binding in
 polyamide-containing macrocycles.
;
_journal_issue 16
_journal_name_full 'Organic letters'
_journal_page_first 3654
_journal_page_last 3657
_journal_paper_doi 10.1021/ol9014249
_journal_volume 11
_journal_year 2009
_chemical_formula_sum 'C32 H60 N8 O13 S'
_chemical_formula_weight 796.94
_chemical_name_systematic
;

 ?

;
_space_group_IT_number 14
_symmetry_cell_setting monoclinic
_symmetry_space_group_name_Hall '-P 2ybc'
_symmetry_space_group_name_H-M 'P 1 21/c 1'
_atom_sites_solution_hydrogens geom
_atom_sites_solution_primary direct
_atom_sites_solution_secondary difmap
_audit_creation_method SHELXL-97
_cell_angle_alpha 90.00
_cell_angle_beta 99.367(2)
_cell_angle_gamma 90.00
_cell_formula_units_Z 4
_cell_length_a 10.7530(10)
_cell_length_b 20.1934(19)
_cell_length_c 17.5334(17)
_cell_measurement_reflns_used 6284
_cell_measurement_temperature 100(2)
_cell_measurement_theta_max 29.85
_cell_measurement_theta_min 2.31
_cell_volume 3756.4(6)
_computing_cell_refinement 'Bruker SAINT'
_computing_data_collection 'Bruker SMART'
_computing_data_reduction 'Bruker SAINT'
_computing_molecular_graphics 'Bruker SHELXTL'
_computing_publication_material 'Bruker SHELXTL'
_computing_structure_refinement 'Bruker SHELXTL'
_computing_structure_solution 'Bruker SHELXTL'
_diffrn_ambient_temperature 100(2)
_diffrn_measured_fraction_theta_full 0.996
_diffrn_measured_fraction_theta_max 0.996
_diffrn_measurement_device_type 'Bruker SMART APEX CCD area detector'
_diffrn_measurement_method 'phi and omega scans'
_diffrn_radiation_monochromator graphite
_diffrn_radiation_source 'fine-focus sealed tube'
_diffrn_radiation_type MoK\a
_diffrn_radiation_wavelength 0.71073
_diffrn_reflns_av_R_equivalents 0.0403
_diffrn_reflns_av_sigmaI/netI 0.0367
_diffrn_reflns_limit_h_max 15
_diffrn_reflns_limit_h_min -15
_diffrn_reflns_limit_k_max 28
_diffrn_reflns_limit_k_min -28
_diffrn_reflns_limit_l_max 24
_diffrn_reflns_limit_l_min -24
_diffrn_reflns_number 44286
_diffrn_reflns_theta_full 30.05
_diffrn_reflns_theta_max 30.05
_diffrn_reflns_theta_min 2.17
_diffrn_standards_decay_% 0.00
_exptl_absorpt_coefficient_mu 0.162
_exptl_absorpt_correction_T_max 1.000
_exptl_absorpt_correction_T_min 0.956
_exptl_absorpt_correction_type multi-scan
_exptl_crystal_colour Colorless
_exptl_crystal_density_diffrn 1.409
_exptl_crystal_density_method 'not measured'
_exptl_crystal_description Rectangular
_exptl_crystal_F_000 1712
_exptl_crystal_size_max 0.38
_exptl_crystal_size_mid 0.16
_exptl_crystal_size_min 0.16
_refine_diff_density_max 2.028
_refine_diff_density_min -1.023
_refine_diff_density_rms 0.110
_refine_ls_extinction_method none
_refine_ls_goodness_of_fit_ref 1.025
_refine_ls_hydrogen_treatment mixed
_refine_ls_matrix_type full
_refine_ls_number_parameters 572
_refine_ls_number_reflns 10959
_refine_ls_number_restraints 36
_refine_ls_restrained_S_all 1.027
_refine_ls_R_factor_all 0.0908
_refine_ls_R_factor_gt 0.0750
_refine_ls_shift/su_max 0.001
_refine_ls_shift/su_mean 0.000
_refine_ls_structure_factor_coef Fsqd
_refine_ls_weighting_details 'calc w=1/[\s^2^(Fo^2^)+(0.1720P)^2^+1.2287P] where P=(Fo^2^+2Fc^2^)/3'
_refine_ls_weighting_scheme calc
_refine_ls_wR_factor_gt 0.2334
_refine_ls_wR_factor_ref 0.2465
_reflns_number_gt 8194
_reflns_number_total 10959
_reflns_threshold_expression >2sigma(I)
_cod_data_source_file ol9014249_si_002.cif
_cod_data_source_block k79a_(Compnd_C)
_cod_depositor_comments
;
The following automatic conversions were performed:

'_symmetry_cell_setting' value 'Monoclinic' changed to 'monoclinic'
according to /home/saulius/struct/CIF-dictionaries/cif_core.dic
dictionary named 'cif_core.dic' version 2.4.2 from 2011-04-26.

Automatic conversion script
Id: cif_fix_values 1715 2011-07-08 13:25:40Z adriana 

The following automatic conversions were performed:

'_exptl_absorpt_correction_type' value 'multi-scans' was replaced
with the value 'multi-scan' as specified in the replacement file
'src/cod-tools/trunk/data/replacement-values/replacement_values.lst'.

Automatic conversion script
Id: cif_fix_values 5376 2017-05-30 11:51:03Z andrius 
;
_cod_original_sg_symbol_H-M P2(1)/c
_cod_database_code 1504080

loop_
_symmetry_equiv_pos_as_xyz
'x, y, z'
'-x, y+1/2, -z+1/2'
'-x, -y, -z'
'x, -y-1/2, z-1/2'

loop_
_atom_site_label
_atom_site_type_symbol
_atom_site_fract_x
_atom_site_fract_y
_atom_site_fract_z
_atom_site_U_iso_or_equiv
_atom_site_adp_type
_atom_site_occupancy
_atom_site_symmetry_multiplicity
_atom_site_calc_flag
_atom_site_refinement_flags
_atom_site_disorder_assembly
_atom_site_disorder_group
O1 O 0.40135(16) 0.26161(7) 0.20118(9) 0.0373(4) Uani 1 1 d . . .
O2 O 0.52504(16) 0.59950(7) 0.15781(8) 0.0349(3) Uani 1 1 d . . .
O3 O -0.08188(14) 0.65782(7) 0.13612(8) 0.0309(3) Uani 1 1 d . . .
O4 O -0.22194(16) 0.32655(7) 0.21168(9) 0.0365(4) Uani 1 1 d . . .
N1 N 0.16669(14) 0.31991(7) 0.42495(8) 0.0206(3) Uani 1 1 d . . .
H1N H 0.189(3) 0.3545(13) 0.4384(16) 0.040(7) Uiso 1 1 d . . .
C2 C 0.25821(15) 0.29475(9) 0.37550(10) 0.0207(3) Uani 1 1 d . . .
H2A H 0.2530 0.3231 0.3290 0.025 Uiso 1 1 calc R . .
H2B H 0.2336 0.2493 0.3580 0.025 Uiso 1 1 calc R . .
C3 C 0.39379(16) 0.29383(9) 0.41728(10) 0.0221(3) Uani 1 1 d . . .
H3A H 0.4021 0.2611 0.4598 0.027 Uiso 1 1 calc R . .
H3B H 0.4159 0.3379 0.4402 0.027 Uiso 1 1 calc R . .
C4 C 0.48471(16) 0.27605(9) 0.36191(10) 0.0234(3) Uani 1 1 d . . .
H4A H 0.5707 0.2709 0.3917 0.028 Uiso 1 1 calc R . .
H4B H 0.4594 0.2331 0.3369 0.028 Uiso 1 1 calc R . .
N5 N 0.48675(14) 0.32626(7) 0.30241(9) 0.0208(3) Uani 1 1 d . . .
H5N H 0.5162 0.3659 0.3164 0.025 Uiso 1 1 calc R . .
C6 C 0.44585(16) 0.31462(8) 0.22777(10) 0.0226(3) Uani 1 1 d . . .
C7 C 0.45374(16) 0.37246(8) 0.17486(10) 0.0212(3) Uani 1 1 d . . .
N8 N 0.49084(13) 0.43040(7) 0.20735(8) 0.0198(3) Uani 1 1 d . . .
C9 C 0.41924(18) 0.36362(9) 0.09550(10) 0.0269(4) Uani 1 1 d . . .
H9 H 0.3973 0.3211 0.0744 0.032 Uiso 1 1 calc R . .
C10 C 0.4177(2) 0.41868(10) 0.04795(11) 0.0314(4) Uani 1 1 d . . .
H10 H 0.3951 0.4146 -0.0065 0.038 Uiso 1 1 calc R . .
C11 C 0.4497(2) 0.47942(10) 0.08128(11) 0.0298(4) Uani 1 1 d . . .
H11 H 0.4456 0.5182 0.0504 0.036 Uiso 1 1 calc R . .
C12 C 0.48826(17) 0.48302(9) 0.16103(10) 0.0225(3) Uani 1 1 d . . .
C13 C 0.52802(17) 0.54857(9) 0.19825(10) 0.0236(3) Uani 1 1 d . . .
N14 N 0.56364(13) 0.54687(7) 0.27421(8) 0.0208(3) Uani 1 1 d . . .
H14N H 0.5633 0.5086 0.2981 0.025 Uiso 1 1 calc R . .
C15 C 0.60336(15) 0.60580(8) 0.31989(10) 0.0216(3) Uani 1 1 d . . .
H15A H 0.6167 0.6425 0.2847 0.026 Uiso 1 1 calc R . .
H15B H 0.6848 0.5967 0.3535 0.026 Uiso 1 1 calc R . .
C16 C 0.50712(15) 0.62718(8) 0.36990(10) 0.0212(3) Uani 1 1 d . . .
H16A H 0.4917 0.5902 0.4042 0.025 Uiso 1 1 calc R . .
H16B H 0.5412 0.6649 0.4028 0.025 Uiso 1 1 calc R . .
C17 C 0.38343(15) 0.64741(9) 0.32036(9) 0.0206(3) Uani 1 1 d . . .
H17A H 0.3976 0.6879 0.2910 0.025 Uiso 1 1 calc R . .
H17B H 0.3561 0.6118 0.2825 0.025 Uiso 1 1 calc R . .
N18 N 0.27970(13) 0.66053(7) 0.36663(8) 0.0184(3) Uani 1 1 d . . .
H18N H 0.271(2) 0.6235(13) 0.3974(15) 0.036(6) Uiso 1 1 d . . .
C19 C 0.15838(15) 0.67208(8) 0.31216(9) 0.0190(3) Uani 1 1 d . . .
H19A H 0.1425 0.6341 0.2763 0.023 Uiso 1 1 calc R . .
H19B H 0.1672 0.7122 0.2810 0.023 Uiso 1 1 calc R . .
C20 C 0.04584(15) 0.68076(8) 0.35377(10) 0.0206(3) Uani 1 1 d . . .
H20A H 0.0554 0.7223 0.3841 0.025 Uiso 1 1 calc R . .
H20B H 0.0428 0.6435 0.3902 0.025 Uiso 1 1 calc R . .
C21 C -0.07731(16) 0.68300(8) 0.29590(10) 0.0218(3) Uani 1 1 d . . .
H21A H -0.1476 0.6941 0.3237 0.026 Uiso 1 1 calc R . .
H21B H -0.0716 0.7185 0.2577 0.026 Uiso 1 1 calc R . .
N22 N -0.10451(13) 0.62049(7) 0.25544(8) 0.0205(3) Uani 1 1 d . . .
H22N H -0.1213 0.5857 0.2823 0.025 Uiso 1 1 calc R . .
C23 C -0.10532(15) 0.61311(8) 0.18001(10) 0.0214(3) Uani 1 1 d . . .
C24 C -0.13808(16) 0.54449(8) 0.14909(10) 0.0220(3) Uani 1 1 d . . .
N25 N -0.15863(13) 0.49834(7) 0.19994(8) 0.0203(3) Uani 1 1 d . . .
C26 C -0.1437(2) 0.53215(10) 0.07062(11) 0.0311(4) Uani 1 1 d . . .
H26 H -0.1271 0.5662 0.0362 0.037 Uiso 1 1 calc R . .
C27 C -0.1743(2) 0.46842(11) 0.04415(12) 0.0379(5) Uani 1 1 d . . .
H27 H -0.1801 0.4582 -0.0092 0.046 Uiso 1 1 calc R . .
C28 C -0.1963(2) 0.42018(10) 0.09584(11) 0.0328(4) Uani 1 1 d . . .
H28 H -0.2184 0.3764 0.0788 0.039 Uiso 1 1 calc R . .
C29 C -0.18536(16) 0.43709(9) 0.17371(10) 0.0232(3) Uani 1 1 d . . .
C30 C -0.20023(16) 0.38425(9) 0.23244(10) 0.0239(3) Uani 1 1 d . . .
N31 N -0.18440(13) 0.40480(7) 0.30566(9) 0.0214(3) Uani 1 1 d . . .
H31N H -0.1707 0.4471 0.3156 0.026 Uiso 1 1 calc R . .
C32 C -0.18907(16) 0.35938(9) 0.36954(11) 0.0244(3) Uani 1 1 d . . .
H32A H -0.2177 0.3154 0.3486 0.029 Uiso 1 1 calc R . .
H32B H -0.2516 0.3757 0.4008 0.029 Uiso 1 1 calc R . .
C33 C -0.06071(16) 0.35175(9) 0.42202(10) 0.0218(3) Uani 1 1 d . . .
H33A H -0.0309 0.3957 0.4424 0.026 Uiso 1 1 calc R . .
H33B H -0.0702 0.3231 0.4665 0.026 Uiso 1 1 calc R . .
C34 C 0.03612(15) 0.32174(8) 0.37821(10) 0.0203(3) Uani 1 1 d . . .
H34A H 0.0100 0.2761 0.3625 0.024 Uiso 1 1 calc R . .
H34B H 0.0381 0.3478 0.3306 0.024 Uiso 1 1 calc R . .
C35 C 0.17047(19) 0.27944(12) 0.49641(11) 0.0352(5) Uani 1 1 d . . .
H35A H 0.1054 0.2951 0.5253 0.053 Uiso 1 1 calc R . .
H35B H 0.2535 0.2838 0.5287 0.053 Uiso 1 1 calc R . .
H35C H 0.1550 0.2329 0.4823 0.053 Uiso 1 1 calc R . .
C36 C 0.31185(17) 0.71634(9) 0.42190(10) 0.0245(4) Uani 1 1 d . . .
H36A H 0.3911 0.7066 0.4562 0.037 Uiso 1 1 calc R . .
H36B H 0.2443 0.7220 0.4527 0.037 Uiso 1 1 calc R . .
H36C H 0.3213 0.7571 0.3931 0.037 Uiso 1 1 calc R . .
S S 0.2387 0.49414(7) 0.42072(8) 0.0159(3) Uani 0.35 1 d PD . .
O11 O 0.1098(2) 0.4951(2) 0.3716(2) 0.0562(12) Uani 0.35 1 d PD A .
O12 O 0.3268(2) 0.4870(2) 0.36945(17) 0.0317(10) Uani 0.35 1 d PD A .
O13 O 0.2441(4) 0.55706(12) 0.46219(19) 0.0381(13) Uani 0.35 1 d PD A .
O14 O 0.2387(5) 0.43877(14) 0.47521(19) 0.0399(15) Uani 0.35 1 d PD A .
S' S 0.21946(16) 0.50183(9) 0.42876(10) 0.0245(5) Uani 0.35 1 d PD A 1
O11' O 0.1857(4) 0.52005(19) 0.34480(14) 0.0438(12) Uani 0.35 1 d PD A 1
O12' O 0.1045(3) 0.4923(2) 0.4576(2) 0.0442(12) Uani 0.35 1 d PD A 1
O13' O 0.2933(3) 0.55835(14) 0.4627(2) 0.0313(11) Uiso 0.35 1 d PD A 1
O14' O 0.2981(3) 0.44221(15) 0.4344(3) 0.0445(12) Uani 0.35 1 d PD A 1
S" S 0.2292(2) 0.48588(11) 0.42474(13) 0.0244(6) Uani 0.30 1 d PDU A 2
O11" O 0.1040(3) 0.4760(3) 0.3729(3) 0.0562(12) Uani 0.30 1 d PD A 2
O12" O 0.3231(4) 0.4718(3) 0.3791(3) 0.231(6) Uani 0.30 1 d PD A 2
O13" O 0.2228(6) 0.55454(14) 0.4497(3) 0.147(3) Uani 0.30 1 d PD A 2
O14" O 0.2304(6) 0.44107(18) 0.4909(2) 0.047(2) Uani 0.30 1 d PD A 2
O1W O 0.55837(16) 0.44581(7) 0.39687(8) 0.0365(3) Uani 1 1 d . . .
H1W1 H 0.4912 0.4547 0.4020 0.044 Uiso 1 1 d R . .
H1W2 H 0.6022 0.4511 0.4384 0.044 Uiso 1 1 d R . .
O2W O -0.11886(15) 0.53257(7) 0.38660(8) 0.0358(3) Uani 1 1 d . . .
H2W1 H -0.0525 0.5211 0.3918 0.043 Uiso 1 1 d R . .
H2W2 H -0.1338 0.5290 0.4278 0.043 Uiso 1 1 d R . .
O3W O -0.1273(13) 0.8263(5) 0.3736(6) 0.351(6) Uani 1 1 d . . .
O1S O 0.3227(2) 0.65776(10) 0.05671(11) 0.0557(5) Uani 1 1 d . . .
H1SO H 0.3884 0.6437 0.0846 0.067 Uiso 1 1 calc R . .
C1S C 0.2258(3) 0.66185(13) 0.10043(16) 0.0522(7) Uani 1 1 d . . .
H1SA H 0.2455 0.6958 0.1413 0.063 Uiso 1 1 calc R . .
H1SB H 0.2142 0.6187 0.1252 0.063 Uiso 1 1 calc R . .
C2S C 0.1142(10) 0.6796(5) 0.0480(7) 0.212(4) Uiso 1 1 d . . .
H2SA H 0.0443 0.6857 0.0769 0.318 Uiso 1 1 calc R . .
H2SB H 0.0932 0.6443 0.0098 0.318 Uiso 1 1 calc R . .
H2SC H 0.1289 0.7209 0.0216 0.318 Uiso 1 1 calc R . .
O2S O 0.2079(7) 0.5154(3) 0.2212(3) 0.193(3) Uani 1 1 d . . .
H2SO H 0.2435 0.5033 0.2652 0.231 Uiso 1 1 calc R . .
C3S C 0.1622(4) 0.4611(3) 0.1790(2) 0.122(2) Uani 1 1 d . . .
H3SA H 0.0819 0.4705 0.1445 0.147 Uiso 1 1 calc R . .
H3SB H 0.2241 0.4428 0.1486 0.147 Uiso 1 1 calc R . .
C4S C 0.1468(6) 0.4237(2) 0.2348(3) 0.1303(18) Uani 1 1 d . . .
H4SA H 0.1148 0.3806 0.2146 0.195 Uiso 1 1 calc R . .
H4SB H 0.0862 0.4440 0.2638 0.195 Uiso 1 1 calc R . .
H4SC H 0.2276 0.4175 0.2690 0.195 Uiso 1 1 calc R . .

loop_
_atom_site_aniso_label
_atom_site_aniso_U_11
_atom_site_aniso_U_22
_atom_site_aniso_U_33
_atom_site_aniso_U_23
_atom_site_aniso_U_13
_atom_site_aniso_U_12
O1 0.0586(9) 0.0199(6) 0.0324(7) -0.0035(5) 0.0045(7) -0.0090(6)
O2 0.0545(9) 0.0220(6) 0.0281(7) 0.0040(5) 0.0066(6) -0.0040(6)
O3 0.0450(8) 0.0210(6) 0.0276(6) 0.0039(5) 0.0089(6) 0.0015(5)
O4 0.0560(9) 0.0203(6) 0.0317(7) -0.0031(5) 0.0029(7) -0.0047(6)
N1 0.0220(6) 0.0215(6) 0.0178(6) 0.0001(5) 0.0020(5) 0.0018(5)
C2 0.0188(7) 0.0236(7) 0.0195(7) -0.0009(6) 0.0030(6) -0.0008(6)
C3 0.0207(7) 0.0238(8) 0.0213(7) 0.0025(6) 0.0015(6) -0.0019(6)
C4 0.0209(7) 0.0212(7) 0.0277(8) 0.0051(6) 0.0032(6) 0.0022(6)
N5 0.0217(6) 0.0173(6) 0.0236(7) 0.0015(5) 0.0046(5) -0.0001(5)
C6 0.0240(7) 0.0186(7) 0.0257(8) -0.0023(6) 0.0059(6) 0.0014(6)
C7 0.0226(7) 0.0197(7) 0.0220(7) -0.0020(6) 0.0059(6) 0.0027(6)
N8 0.0208(6) 0.0191(6) 0.0201(6) -0.0013(5) 0.0050(5) 0.0010(5)
C9 0.0330(9) 0.0241(8) 0.0234(8) -0.0063(7) 0.0044(7) -0.0007(7)
C10 0.0438(10) 0.0312(9) 0.0191(8) -0.0043(7) 0.0048(7) -0.0007(8)
C11 0.0434(10) 0.0254(8) 0.0215(8) 0.0017(7) 0.0078(7) 0.0007(8)
C12 0.0274(8) 0.0200(7) 0.0211(7) -0.0010(6) 0.0074(6) 0.0011(6)
C13 0.0285(8) 0.0196(7) 0.0241(8) -0.0003(6) 0.0085(6) -0.0008(6)
N14 0.0234(6) 0.0165(6) 0.0233(7) -0.0012(5) 0.0061(5) -0.0005(5)
C15 0.0183(7) 0.0194(7) 0.0270(8) -0.0034(6) 0.0034(6) -0.0013(6)
C16 0.0192(7) 0.0225(7) 0.0213(7) -0.0037(6) 0.0018(6) 0.0001(6)
C17 0.0186(7) 0.0250(8) 0.0183(7) -0.0034(6) 0.0032(5) 0.0001(6)
N18 0.0187(6) 0.0190(6) 0.0172(6) -0.0019(5) 0.0017(5) 0.0015(5)
C19 0.0181(7) 0.0215(7) 0.0168(7) -0.0011(6) 0.0010(5) -0.0007(6)
C20 0.0193(7) 0.0224(7) 0.0199(7) -0.0032(6) 0.0028(6) 0.0000(6)
C21 0.0195(7) 0.0202(7) 0.0251(8) -0.0043(6) 0.0019(6) 0.0012(6)
N22 0.0201(6) 0.0184(6) 0.0224(6) -0.0002(5) 0.0018(5) -0.0010(5)
C23 0.0207(7) 0.0198(7) 0.0228(7) 0.0008(6) 0.0010(6) 0.0036(6)
C24 0.0225(7) 0.0219(7) 0.0199(7) -0.0007(6) -0.0018(6) 0.0040(6)
N25 0.0187(6) 0.0199(6) 0.0212(6) -0.0011(5) -0.0001(5) 0.0024(5)
C26 0.0460(11) 0.0276(9) 0.0180(8) 0.0013(7) -0.0003(7) 0.0000(8)
C27 0.0576(13) 0.0341(10) 0.0186(8) -0.0026(7) -0.0042(8) -0.0012(9)
C28 0.0460(11) 0.0246(8) 0.0246(9) -0.0067(7) -0.0036(8) -0.0030(8)
C29 0.0246(8) 0.0200(7) 0.0232(8) -0.0021(6) -0.0014(6) 0.0008(6)
C30 0.0237(8) 0.0209(7) 0.0258(8) -0.0008(6) 0.0003(6) 0.0011(6)
N31 0.0209(6) 0.0187(6) 0.0238(7) 0.0008(5) 0.0010(5) 0.0007(5)
C32 0.0214(7) 0.0257(8) 0.0266(8) 0.0027(7) 0.0052(6) -0.0006(6)
C33 0.0225(7) 0.0242(8) 0.0194(7) 0.0002(6) 0.0056(6) 0.0014(6)
C34 0.0197(7) 0.0216(7) 0.0189(7) 0.0002(6) 0.0011(6) 0.0021(6)
C35 0.0291(9) 0.0552(12) 0.0217(8) 0.0130(8) 0.0053(7) 0.0121(9)
C36 0.0246(8) 0.0253(8) 0.0217(8) -0.0086(6) -0.0023(6) 0.0027(6)
S 0.0189(6) 0.0133(6) 0.0183(6) -0.0034(5) 0.0114(5) -0.0090(5)
O11 0.0380(15) 0.075(3) 0.0516(18) -0.008(2) -0.0028(13) -0.0101(18)
O12 0.0112(14) 0.064(3) 0.0208(17) -0.0010(18) 0.0070(13) 0.0000(16)
O13 0.066(3) 0.029(2) 0.0162(18) -0.0047(16) -0.001(2) -0.025(2)
O14 0.088(4) 0.019(2) 0.0079(17) -0.0066(14) -0.008(2) -0.008(2)
S' 0.0266(7) 0.0311(10) 0.0162(7) -0.0021(6) 0.0047(6) 0.0052(6)
O11' 0.061(3) 0.035(2) 0.033(2) -0.0003(18) -0.003(2) -0.012(2)
O12' 0.032(2) 0.054(3) 0.046(3) 0.012(2) 0.0038(19) 0.001(2)
O14' 0.040(2) 0.036(2) 0.056(3) 0.000(2) 0.003(2) 0.0036(19)
S" 0.0203(9) 0.0193(9) 0.0386(13) -0.0087(8) 0.0198(8) -0.0090(7)
O11" 0.0380(15) 0.075(3) 0.0516(18) -0.008(2) -0.0028(13) -0.0101(18)
O12" 0.468(17) 0.185(9) 0.084(5) 0.095(5) 0.175(7) 0.235(10)
O13" 0.306(8) 0.028(3) 0.166(6) 0.056(3) 0.215(6) 0.084(4)
O14" 0.127(6) 0.011(2) 0.0015(18) 0.0009(15) 0.003(3) 0.009(3)
O1W 0.0505(9) 0.0338(7) 0.0259(7) -0.0044(6) 0.0080(6) -0.0026(6)
O2W 0.0438(8) 0.0363(8) 0.0245(7) 0.0043(6) -0.0031(6) 0.0017(6)
O3W 0.504(15) 0.323(10) 0.236(9) -0.014(8) 0.087(10) 0.152(10)
O1S 0.0678(12) 0.0542(11) 0.0412(10) -0.0059(8) -0.0025(9) -0.0059(9)
C1S 0.0769(18) 0.0388(12) 0.0437(13) -0.0071(10) 0.0186(13) -0.0063(12)
O2S 0.330(8) 0.156(4) 0.086(3) -0.009(3) 0.015(4) -0.026(4)
C3S 0.0581(18) 0.250(6) 0.064(2) 0.057(3) 0.0273(16) 0.065(3)
C4S 0.197(5) 0.115(3) 0.097(3) -0.066(2) 0.077(3) -0.083(3)

loop_
_atom_type_symbol
_atom_type_description
_atom_type_scat_dispersion_real
_atom_type_scat_dispersion_imag
_atom_type_scat_source
C C 0.0033 0.0016 'International Tables Vol C Tables 4.2.6.8 and 6.1.1.4'
H H 0.0000 0.0000 'International Tables Vol C Tables 4.2.6.8 and 6.1.1.4'
N N 0.0061 0.0033 'International Tables Vol C Tables 4.2.6.8 and 6.1.1.4'
O O 0.0106 0.0060 'International Tables Vol C Tables 4.2.6.8 and 6.1.1.4'
S S 0.1246 0.1234 'International Tables Vol C Tables 4.2.6.8 and 6.1.1.4'

loop_
_geom_angle_atom_site_label_1
_geom_angle_atom_site_label_2
_geom_angle_atom_site_label_3
_geom_angle
C35 N1 C2 111.65(14)
C35 N1 C34 111.48(14)
C2 N1 C34 109.53(12)
C35 N1 H1N 106(2)
C2 N1 H1N 106(2)
C34 N1 H1N 112(2)
N1 C2 C3 113.12(13)
N1 C2 H2A 109.0
C3 C2 H2A 109.0
N1 C2 H2B 109.0
C3 C2 H2B 109.0
H2A C2 H2B 107.8
C2 C3 C4 111.03(14)
C2 C3 H3A 109.4
C4 C3 H3A 109.4
C2 C3 H3B 109.4
C4 C3 H3B 109.4
H3A C3 H3B 108.0
N5 C4 C3 112.14(14)
N5 C4 H4A 109.2
C3 C4 H4A 109.2
N5 C4 H4B 109.2
C3 C4 H4B 109.2
H4A C4 H4B 107.9
C6 N5 C4 122.65(15)
C6 N5 H5N 118.7
C4 N5 H5N 118.7
O1 C6 N5 124.80(17)
O1 C6 C7 119.93(16)
N5 C6 C7 115.26(14)
N8 C7 C9 123.51(16)
N8 C7 C6 117.47(15)
C9 C7 C6 119.00(15)
C7 N8 C12 117.60(15)
C10 C9 C7 118.21(16)
C10 C9 H9 120.9
C7 C9 H9 120.9
C11 C10 C9 118.72(17)
C11 C10 H10 120.6
C9 C10 H10 120.6
C10 C11 C12 119.00(17)
C10 C11 H11 120.5
C12 C11 H11 120.5
N8 C12 C11 122.81(16)
N8 C12 C13 117.36(15)
C11 C12 C13 119.83(16)
O2 C13 N14 124.71(16)
O2 C13 C12 119.95(16)
N14 C13 C12 115.33(15)
C13 N14 C15 122.80(14)
C13 N14 H14N 118.6
C15 N14 H14N 118.6
N14 C15 C16 112.42(13)
N14 C15 H15A 109.1
C16 C15 H15A 109.1
N14 C15 H15B 109.1
C16 C15 H15B 109.1
H15A C15 H15B 107.9
C17 C16 C15 111.11(14)
C17 C16 H16A 109.4
C15 C16 H16A 109.4
C17 C16 H16B 109.4
C15 C16 H16B 109.4
H16A C16 H16B 108.0
N18 C17 C16 113.28(13)
N18 C17 H17A 108.9
C16 C17 H17A 108.9
N18 C17 H17B 108.9
C16 C17 H17B 108.9
H17A C17 H17B 107.7
C36 N18 C19 112.40(13)
C36 N18 C17 111.70(13)
C19 N18 C17 109.10(12)
C36 N18 H18N 105.3(16)
C19 N18 H18N 109.1(16)
C17 N18 H18N 109.1(16)
N18 C19 C20 112.88(13)
N18 C19 H19A 109.0
C20 C19 H19A 109.0
N18 C19 H19B 109.0
C20 C19 H19B 109.0
H19A C19 H19B 107.8
C19 C20 C21 110.79(14)
C19 C20 H20A 109.5
C21 C20 H20A 109.5
C19 C20 H20B 109.5
C21 C20 H20B 109.5
H20A C20 H20B 108.1
N22 C21 C20 112.39(13)
N22 C21 H21A 109.1
C20 C21 H21A 109.1
N22 C21 H21B 109.1
C20 C21 H21B 109.1
H21A C21 H21B 107.9
C23 N22 C21 123.42(15)
C23 N22 H22N 118.3
C21 N22 H22N 118.3
O3 C23 N22 124.56(16)
O3 C23 C24 120.37(16)
N22 C23 C24 115.07(15)
N25 C24 C26 123.49(16)
N25 C24 C23 117.15(15)
C26 C24 C23 119.36(16)
C24 N25 C29 117.87(15)
C27 C26 C24 117.80(18)
C27 C26 H26 121.1
C24 C26 H26 121.1
C28 C27 C26 119.49(19)
C28 C27 H27 120.3
C26 C27 H27 120.3
C27 C28 C29 118.38(18)
C27 C28 H28 120.8
C29 C28 H28 120.8
N25 C29 C28 122.94(17)
N25 C29 C30 117.45(15)
C28 C29 C30 119.59(16)
O4 C30 N31 124.57(17)
O4 C30 C29 120.21(16)
N31 C30 C29 115.19(15)
C30 N31 C32 122.01(15)
C30 N31 H31N 119.0
C32 N31 H31N 119.0
N31 C32 C33 112.58(14)
N31 C32 H32A 109.1
C33 C32 H32A 109.1
N31 C32 H32B 109.1
C33 C32 H32B 109.1
H32A C32 H32B 107.8
C34 C33 C32 111.12(14)
C34 C33 H33A 109.4
C32 C33 H33A 109.4
C34 C33 H33B 109.4
C32 C33 H33B 109.4
H33A C33 H33B 108.0
N1 C34 C33 112.95(13)
N1 C34 H34A 109.0
C33 C34 H34A 109.0
N1 C34 H34B 109.0
C33 C34 H34B 109.0
H34A C34 H34B 107.8
N1 C35 H35A 109.5
N1 C35 H35B 109.5
H35A C35 H35B 109.5
N1 C35 H35C 109.5
H35A C35 H35C 109.5
H35B C35 H35C 109.5
N18 C36 H36A 109.5
N18 C36 H36B 109.5
H36A C36 H36B 109.5
N18 C36 H36C 109.5
H36A C36 H36C 109.5
H36B C36 H36C 109.5
O14' S O12" 55.9(3)
O14' S O13" 142.5(4)
O12" S O13" 130.9(3)
O14' S O12 70.0(3)
O12" S O12 14.5(3)
O13" S O12 118.2(3)
O14' S O11' 126.7(3)
O12" S O11' 79.7(3)
O13" S O11' 88.0(3)
O12 S O11' 70.1(2)
O14' S O13 131.8(3)
O12" S O13 126.3(4)
O13" S O13 11.0(3)
O12 S O13 115.3(2)
O11' S O13 96.9(2)
O14' S O14 44.0(3)
O12" S O14 99.8(4)
O13" S O14 115.5(3)
O12 S O14 113.9(2)
O11' S O14 145.6(2)
O13 S O14 110.02(18)
O14' S O11 121.5(3)
O12" S O11 109.6(3)
O13" S O11 92.5(4)
O12 S O11 106.61(19)
O11' S O11 44.5(2)
O13 S O11 103.4(2)
O14 S O11 106.5(2)
O14' S O13' 118.2(2)
O12" S O13' 107.6(3)
O13" S O13' 29.2(3)
O12 S O13' 98.3(2)
O11' S O13' 101.2(2)
O13 S O13' 19.8(2)
O14 S O13' 111.4(2)
O11 S O13' 120.0(2)
O14' S O11" 107.8(3)
O12" S O11" 106.0(3)
O13" S O11" 104.3(3)
O12 S O11" 106.7(2)
O11' S O11" 54.2(3)
O13 S O11" 114.9(3)
O14 S O11" 94.1(3)
O11 S O11" 14.2(3)
O13' S O11" 132.9(3)
O14' S O14" 52.3(3)
O12" S O14" 108.2(3)
O13" S O14" 106.4(3)
O12 S O14" 122.1(3)
O11' S O14" 148.9(3)
O13 S O14" 101.4(2)
O14 S O14" 9.3(2)
O11 S O14" 106.2(3)
O13' S O14" 104.5(2)
O11" S O14" 95.1(2)
O14' S O12' 111.0(2)
O12" S O12' 155.5(4)
O13" S O12' 72.7(3)
O12 S O12' 161.9(2)
O11' S O12' 97.29(19)
O13 S O12' 78.1(2)
O14 S O12' 69.0(2)
O11 S O12' 56.74(19)
O13' S O12' 96.8(2)
O11" S O12' 55.3(2)
O14" S O12' 62.8(3)
O11' O11 S' 71.17(18)
O11' O11 S" 72.7(2)
S' O11 S" 13.74(12)
O11' O11 S 65.33(19)
S' O11 S 11.69(10)
S" O11 S 8.08(11)
O11' O11 O12' 125.3(3)
S' O11 O12' 57.69(18)
S" O11 O12' 62.4(2)
S O11 O12' 67.17(17)
S O12 O14' 49.34(15)
S O12 S" 6.72(11)
O14' O12 S" 43.93(16)
S O12 O11' 56.16(14)
O14' O12 O11' 98.4(2)
S" O12 O11' 58.62(16)
S O12 S' 4.47(9)
O14' O12 S' 53.70(14)
S" O12 S' 11.00(11)
O11' O12 S' 53.30(13)
O13' O13 S' 100.7(4)
O13' O13 S 90.6(4)
S' O13 S 10.24(9)
O13' O13 S" 94.9(4)
S' O13 S" 6.55(12)
S O13 S" 6.73(10)
O14' O14 S" 57.8(2)
O14' O14 S 55.64(17)
S" O14 S 4.83(10)
O14' O14 S' 67.44(17)
S" O14 S' 11.30(14)
S O14 S' 11.86(9)
O14' O14 O12' 114.2(2)
S" O14 O12' 57.6(2)
S O14 O12' 60.87(16)
S' O14 O12' 50.22(16)
O13 S' O12' 94.7(3)
O13 S' O11 119.7(3)
O12' S' O11 64.5(2)
O13 S' O13' 20.8(3)
O12' S' O13' 114.0(2)
O11 S' O13' 134.0(3)
O13 S' O14' 128.1(3)
O12' S' O14' 113.0(2)
O11 S' O14' 111.8(3)
O13' S' O14' 110.2(2)
O13 S' O11' 103.7(2)
O12' S' O11' 107.2(2)
O11 S' O11' 45.1(2)
O13' S' O11' 103.7(2)
O14' S' O11' 108.2(2)
O13 S' O14 119.6(2)
O12' S' O14 75.3(2)
O11 S' O14 109.0(2)
O13' S' O14 114.9(2)
O14' S' O14 40.7(3)
O11' S' O14 136.5(2)
O13 S' O12 109.0(2)
O12' S' O12 155.3(2)
O11 S' O12 96.8(2)
O13' S' O12 90.5(2)
O14' S' O12 57.0(2)
O11' S' O12 61.6(2)
O14 S' O12 97.7(2)
O11 O11' S 70.14(18)
O11 O11' S' 63.75(18)
S O11' S' 11.89(9)
O11 O11' O12 114.1(3)
S O11' O12 53.78(16)
S' O11' O12 65.11(17)
S' O12' O11 57.81(16)
S' O12' S 6.71(9)
O11 O12' S 56.10(14)
S' O12' O14 54.52(16)
O11 O12' O14 91.9(2)
S O12' O14 50.09(13)
O13 O13' S' 58.5(3)
O13 O13' S 69.6(3)
S' O13' S 11.19(8)
O14 O14' S 80.4(2)
O14 O14' S' 71.8(2)
S O14' S' 8.67(11)
O14 O14' O12 141.1(3)
S O14' O12 60.7(2)
S' O14' O12 69.29(19)
O14 S" O12" 104.8(4)
O14 S" O13" 119.8(3)
O12" S" O13" 115.7(3)
O14 S" O14" 10.4(3)
O12" S" O14" 114.0(3)
O13" S" O14" 110.0(2)
O14 S" O11 119.4(3)
O12" S" O11 107.2(3)
O13" S" O11 89.5(4)
O14" S" O11 118.2(4)
O14 S" O11" 106.2(4)
O12" S" O11" 106.3(3)
O13" S" O11" 103.0(3)
O14" S" O11" 106.6(3)
O11 S" O11" 15.0(3)
O14 S" O12 117.1(3)
O12" S" O12 13.0(3)
O13" S" O12 104.2(3)
O14" S" O12 125.9(3)
O11 S" O12 102.3(2)
O11" S" O12 104.8(3)
O14 S" O13 113.2(2)
O12" S" O13 112.7(4)
O13" S" O13 10.2(3)
O14" S" O13 104.2(3)
O11 S" O13 99.6(3)
O11" S" O13 113.0(3)
O12 S" O13 102.4(2)
S" O11" S 7.25(11)
S O12" S" 8.21(12)
S O13" S" 7.32(11)
S" O14" S 4.47(9)
H1W1 O1W H1W2 106.6
H2W1 O2W H2W2 101.5
C1S O1S H1SO 109.5
O1S C1S C2S 106.6(5)
O1S C1S H1SA 110.4
C2S C1S H1SA 110.4
O1S C1S H1SB 110.4
C2S C1S H1SB 110.4
H1SA C1S H1SB 108.6
C1S C2S H2SA 109.5
C1S C2S H2SB 109.5
H2SA C2S H2SB 109.5
C1S C2S H2SC 109.5
H2SA C2S H2SC 109.5
H2SB C2S H2SC 109.5
C3S O2S H2SO 109.5
C4S C3S O2S 98.2(4)
C4S C3S H3SA 112.1
O2S C3S H3SA 112.1
C4S C3S H3SB 112.1
O2S C3S H3SB 112.1
H3SA C3S H3SB 109.8
C3S C4S H4SA 109.5
C3S C4S H4SB 109.5
H4SA C4S H4SB 109.5
C3S C4S H4SC 109.5
H4SA C4S H4SC 109.5
H4SB C4S H4SC 109.5

loop_
_geom_bond_atom_site_label_1
_geom_bond_atom_site_label_2
_geom_bond_distance
O1 C6 1.233(2)
O2 C13 1.247(2)
O3 C23 1.239(2)
O4 C30 1.232(2)
N1 C35 1.491(2)
N1 C2 1.502(2)
N1 C34 1.507(2)
N1 H1N 0.76(3)
C2 C3 1.521(2)
C2 H2A 0.9900
C2 H2B 0.9900
C3 C4 1.528(2)
C3 H3A 0.9900
C3 H3B 0.9900
C4 N5 1.458(2)
C4 H4A 0.9900
C4 H4B 0.9900
N5 C6 1.332(2)
N5 H5N 0.8800
C6 C7 1.503(2)
C7 N8 1.334(2)
C7 C9 1.392(2)
N8 C12 1.335(2)
C9 C10 1.388(3)
C9 H9 0.9500
C10 C11 1.378(3)
C10 H10 0.9500
C11 C12 1.394(2)
C11 H11 0.9500
C12 C13 1.506(2)
C13 N14 1.325(2)
N14 C15 1.459(2)
N14 H14N 0.8800
C15 C16 1.524(2)
C15 H15A 0.9900
C15 H15B 0.9900
C16 C17 1.521(2)
C16 H16A 0.9900
C16 H16B 0.9900
C17 N18 1.506(2)
C17 H17A 0.9900
C17 H17B 0.9900
N18 C36 1.490(2)
N18 C19 1.504(2)
N18 H18N 0.94(3)
C19 C20 1.521(2)
C19 H19A 0.9900
C19 H19B 0.9900
C20 C21 1.532(2)
C20 H20A 0.9900
C20 H20B 0.9900
C21 N22 1.454(2)
C21 H21A 0.9900
C21 H21B 0.9900
N22 C23 1.330(2)
N22 H22N 0.8800
C23 C24 1.509(2)
C24 N25 1.333(2)
C24 C26 1.390(2)
N25 C29 1.334(2)
C26 C27 1.390(3)
C26 H26 0.9500
C27 C28 1.377(3)
C27 H27 0.9500
C28 C29 1.394(3)
C28 H28 0.9500
C29 C30 1.509(3)
C30 N31 1.333(2)
N31 C32 1.455(2)
N31 H31N 0.8800
C32 C33 1.537(2)
C32 H32A 0.9900
C32 H32B 0.9900
C33 C34 1.517(2)
C33 H33A 0.9900
C33 H33B 0.9900
C34 H34A 0.9900
C34 H34B 0.9900
C35 H35A 0.9800
C35 H35B 0.9800
C35 H35C 0.9800
C36 H36A 0.9800
C36 H36B 0.9800
C36 H36C 0.9800
S O14' 1.231(3)
S O12" 1.333(4)
S O13" 1.343(4)
S O12 1.415(3)
S O11' 1.457(3)
S O13 1.460(2)
S O14 1.471(3)
S O11 1.508(2)
S O13' 1.558(3)
S O11" 1.593(3)
S O14" 1.645(4)
S O12' 1.675(3)
O11 O11' 1.125(6)
O11 S' 1.425(3)
O11 S" 1.471(4)
O11 O12' 1.519(5)
O12 O14' 1.525(5)
O12 S" 1.540(4)
O12 O11' 1.649(5)
O12 S' 1.701(3)
O13 O13' 0.529(6)
O13 S' 1.268(3)
O13 S" 1.577(3)
O14 O14' 1.035(6)
O14 S" 1.292(4)
O14 S' 1.508(3)
O14 O12' 1.791(5)
S' O12' 1.423(3)
S' O13' 1.461(3)
S' O14' 1.465(3)
S' O11' 1.503(3)
S" O12" 1.415(3)
S" O13" 1.459(3)
S" O14" 1.470(3)
S" O11" 1.510(3)
O1W H1W1 0.7645
O1W H1W2 0.8080
O2W H2W1 0.7414
O2W H2W2 0.7686
O1S C1S 1.393(4)
O1S H1SO 0.8400
C1S C2S 1.433(11)
C1S H1SA 0.9900
C1S H1SB 0.9900
C2S H2SA 0.9800
C2S H2SB 0.9800
C2S H2SC 0.9800
O2S C3S 1.367(7)
O2S H2SO 0.8400
C3S C4S 1.267(6)
C3S H3SA 0.9900
C3S H3SB 0.9900
C4S H4SA 0.9800
C4S H4SB 0.9800
C4S H4SC 0.9800

loop_
_geom_hbond_atom_site_label_D
_geom_hbond_atom_site_label_H
_geom_hbond_atom_site_label_A
_geom_hbond_distance_DH
_geom_hbond_distance_HA
_geom_hbond_distance_DA
_geom_hbond_angle_DHA
N1 H1N O14" 0.76(3) 1.99(3) 2.745(5) 169(3)
N1 H1N O14 0.76(3) 1.87(3) 2.630(3) 177(3)
N1 H1N O12' 0.76(3) 2.97(3) 3.609(4) 144(2)
N1 H1N S" 0.76(3) 2.70(3) 3.418(3) 156(3)
N1 H1N S' 0.76(3) 3.00(3) 3.716(2) 157(2)
N1 H1N S 0.76(3) 2.89(3) 3.606(2) 156(3)
N5 H5N O1W 0.88 2.14 2.958(2) 153.6
N14 H14N O1W 0.88 2.15 2.972(2) 154.5
N18 H18N O13' 0.94(3) 1.74(3) 2.653(4) 166(2)
N18 H18N O13 0.94(3) 1.81(3) 2.744(4) 174(2)
N18 H18N O13" 0.94(3) 1.79(3) 2.715(5) 169(2)
N18 H18N O11' 0.94(3) 2.40(3) 3.015(4) 123(2)
N18 H18N S 0.94(3) 2.67(3) 3.538(2) 154(2)
N18 H18N S' 0.94(3) 2.60(3) 3.479(2) 157(2)
N18 H18N S" 0.94(3) 2.87(3) 3.735(3) 155(2)
N22 H22N O2W 0.88 2.12 2.929(2) 153.1
N31 H31N O2W 0.88 2.15 2.974(2) 156.2

loop_
_geom_torsion_atom_site_label_1
_geom_torsion_atom_site_label_2
_geom_torsion_atom_site_label_3
_geom_torsion_atom_site_label_4
_geom_torsion
C35 N1 C2 C3 -58.31(19)
C34 N1 C2 C3 177.72(14)
N1 C2 C3 C4 -173.04(14)
C2 C3 C4 N5 65.13(18)
C3 C4 N5 C6 -114.16(18)
C4 N5 C6 O1 0.9(3)
C4 N5 C6 C7 179.31(14)
O1 C6 C7 N8 173.47(17)
N5 C6 C7 N8 -5.1(2)
O1 C6 C7 C9 -4.8(3)
N5 C6 C7 C9 176.62(16)
C9 C7 N8 C12 3.5(3)
C6 C7 N8 C12 -174.74(15)
N8 C7 C9 C10 -3.1(3)
C6 C7 C9 C10 175.09(17)
C7 C9 C10 C11 -0.3(3)
C9 C10 C11 C12 3.0(3)
C7 N8 C12 C11 -0.5(3)
C7 N8 C12 C13 178.91(15)
C10 C11 C12 N8 -2.7(3)
C10 C11 C12 C13 177.86(18)
N8 C12 C13 O2 -178.63(17)
C11 C12 C13 O2 0.8(3)
N8 C12 C13 N14 0.9(2)
C11 C12 C13 N14 -179.65(17)
O2 C13 N14 C15 0.4(3)
C12 C13 N14 C15 -179.09(14)
C13 N14 C15 C16 108.93(18)
N14 C15 C16 C17 -63.67(18)
C15 C16 C17 N18 172.54(13)
C16 C17 N18 C36 61.82(18)
C16 C17 N18 C19 -173.30(13)
C36 N18 C19 C20 -59.77(18)
C17 N18 C19 C20 175.76(13)
N18 C19 C20 C21 -172.38(13)
C19 C20 C21 N22 65.63(18)
C20 C21 N22 C23 -113.74(17)
C21 N22 C23 O3 0.9(3)
C21 N22 C23 C24 -178.95(14)
O3 C23 C24 N25 178.11(16)
N22 C23 C24 N25 -2.1(2)
O3 C23 C24 C26 -1.0(3)
N22 C23 C24 C26 178.81(17)
C26 C24 N25 C29 0.3(3)
C23 C24 N25 C29 -178.76(15)
N25 C24 C26 C27 1.0(3)
C23 C24 C26 C27 -179.89(18)
C24 C26 C27 C28 -0.8(3)
C26 C27 C28 C29 -0.8(3)
C24 N25 C29 C28 -2.0(3)
C24 N25 C29 C30 176.16(15)
C27 C28 C29 N25 2.3(3)
C27 C28 C29 C30 -175.89(19)
N25 C29 C30 O4 -178.27(17)
C28 C29 C30 O4 0.0(3)
N25 C29 C30 N31 -0.2(2)
C28 C29 C30 N31 178.06(17)
O4 C30 N31 C32 1.2(3)
C29 C30 N31 C32 -176.74(15)
C30 N31 C32 C33 112.78(18)
N31 C32 C33 C34 -63.16(19)
C35 N1 C34 C33 60.48(19)
C2 N1 C34 C33 -175.45(14)
C32 C33 C34 N1 173.98(14)
O14' S O11 O11' -112.1(3)
O12" S O11 O11' -50.8(5)
O13" S O11 O11' 84.6(4)
O12 S O11 O11' -35.8(3)
O13 S O11 O11' 86.2(3)
O14 S O11 O11' -157.8(3)
O13' S O11 O11' 74.5(3)
O11" S O11 O11' -128.3(12)
O14" S O11 O11' -167.5(3)
O12' S O11 O11' 152.0(4)
O14' S O11 S' 130.0(6)
O12" S O11 S' -168.6(6)
O13" S O11 S' -33.2(5)
O12 S O11 S' -153.7(6)
O11' S O11 S' -117.8(6)
O13 S O11 S' -31.6(5)
O14 S O11 S' 84.3(5)
O13' S O11 S' -43.3(5)
O11" S O11 S' 113.8(12)
O14" S O11 S' 74.7(5)
O12' S O11 S' 34.2(5)
O14' S O11 S" 43.7(8)
O12" S O11 S" 105.1(9)
O13" S O11 S" -119.6(9)
O12 S O11 S" 120.0(8)
O11' S O11 S" 155.8(9)
O13 S O11 S" -118.0(8)
O14 S O11 S" -2.0(8)
O13' S O11 S" -129.7(9)
O11" S O11 S" 27.5(12)
O14" S O11 S" -11.7(8)
O12' S O11 S" -52.1(8)
O14' S O11 O12' 95.8(3)
O12" S O11 O12' 157.2(4)
O13" S O11 O12' -67.4(3)
O12 S O11 O12' 172.2(3)
O11' S O11 O12' -152.0(4)
O13 S O11 O12' -65.8(3)
O14 S O11 O12' 50.2(3)
O13' S O11 O12' -77.5(3)
O11" S O11 O12' 79.6(11)
O14" S O11 O12' 40.5(3)
O12" S O12 O14' -13.9(11)
O13" S O12 O14' 139.7(4)
O11' S O12 O14' -144.0(3)
O13 S O12 O14' 127.7(3)
O14 S O12 O14' -0.9(3)
O11 S O12 O14' -118.1(3)
O13' S O12 O14' 117.1(2)
O11" S O12 O14' -103.3(3)
O14" S O12 O14' 4.0(3)
O12' S O12 O14' -96.6(8)
O14' S O12 S" 34.6(8)
O12" S O12 S" 20.6(13)
O13" S O12 S" 174.3(10)
O11' S O12 S" -109.4(8)
O13 S O12 S" 162.3(9)
O14 S O12 S" 33.7(8)
O11 S O12 S" -83.5(8)
O13' S O12 S" 151.6(8)
O11" S O12 S" -68.8(8)
O14" S O12 S" 38.6(8)
O12' S O12 S" -62.0(11)
O14' S O12 O11' 144.0(3)
O12" S O12 O11' 130.0(11)
O13" S O12 O11' -76.3(4)
O13 S O12 O11' -88.3(3)
O14 S O12 O11' 143.1(2)
O11 S O12 O11' 25.9(3)
O13' S O12 O11' -99.0(2)
O11" S O12 O11' 40.7(3)
O14" S O12 O11' 148.0(3)
O12' S O12 O11' 47.4(8)
O14' S O12 S' -166.9(10)
O12" S O12 S' 179(100)
O13" S O12 S' -27.2(9)
O11' S O12 S' 49.1(9)
O13 S O12 S' -39.2(9)
O14 S O12 S' -167.8(10)
O11 S O12 S' 75.0(9)
O13' S O12 S' -49.9(9)
O11" S O12 S' 89.7(9)
O14" S O12 S' -162.9(10)
O12' S O12 S' 96.5(12)
O14' S O13 O13' 52.4(7)
O12" S O13 O13' -21.6(7)
O13" S O13 O13' -140.3(19)
O12 S O13 O13' -32.7(6)
O11' S O13 O13' -103.9(6)
O14 S O13 O13' 97.8(6)
O11 S O13 O13' -148.7(6)
O11" S O13 O13' -157.5(6)
O14" S O13 O13' 101.3(6)
O12' S O13 O13' 160.1(6)
O14' S O13 S' -116.7(7)
O12" S O13 S' 169.3(7)
O13" S O13 S' 50.6(16)
O12 S O13 S' 158.2(6)
O11' S O13 S' 87.0(6)
O14 S O13 S' -71.3(6)
O11 S O13 S' 42.2(6)
O13' S O13 S' -169.1(9)
O11" S O13 S' 33.4(6)
O14" S O13 S' -67.8(6)
O12' S O13 S' -9.0(6)
O14' S O13 S" -77.6(8)
O12" S O13 S" -151.7(9)
O13" S O13 S" 89.6(17)
O12 S O13 S" -162.8(8)
O11' S O13 S" 126.1(7)
O14 S O13 S" -32.2(8)
O11 S O13 S" 81.2(7)
O13' S O13 S" -130.0(9)
O11" S O13 S" 72.4(7)
O14" S O13 S" -28.7(8)
O12' S O13 S" 30.0(7)
O12" S O14 O14' 4.5(4)
O13" S O14 O14' -140.5(4)
O12 S O14 O14' 1.2(4)
O11' S O14 O14' 90.5(5)
O13 S O14 O14' -130.1(3)
O11 S O14 O14' 118.5(4)
O13' S O14 O14' -108.9(3)
O11" S O14 O14' 111.5(4)
O14" S O14 O14' -152(2)
O12' S O14 O14' 161.9(4)
O14' S O14 S" -114.7(16)
O12" S O14 S" -110.2(16)
O13" S O14 S" 104.8(16)
O12 S O14 S" -113.5(16)
O11' S O14 S" -24.2(16)
O13 S O14 S" 115.2(15)
O11 S O14 S" 3.8(15)
O13' S O14 S" 136.4(15)
O11" S O14 S" -3.2(15)
O14" S O14 S" 93(3)
O12' S O14 S" 47.2(15)
O14' S O14 S' 173.6(5)
O12" S O14 S' 178.1(5)
O13" S O14 S' 33.1(5)
O12 S O14 S' 174.8(4)
O11' S O14 S' -95.9(5)
O13 S O14 S' 43.5(4)
O11 S O14 S' -67.9(4)
O13' S O14 S' 64.7(4)
O11" S O14 S' -74.9(4)
O14" S O14 S' 21.7(19)
O12' S O14 S' -24.5(4)
O14' S O14 O12' -161.9(4)
O12" S O14 O12' -157.4(3)
O13" S O14 O12' 57.6(4)
O12 S O14 O12' -160.7(2)
O11' S O14 O12' -71.4(4)
O13 S O14 O12' 68.0(3)
O11 S O14 O12' -43.4(2)
O13' S O14 O12' 89.2(2)
O11" S O14 O12' -50.4(3)
O14" S O14 O12' 46.2(19)
O13' O13 S' O12' 158.4(6)
S O13 S' O12' 169.5(6)
S" O13 S' O12' 129.3(13)
O13' O13 S' O11 -138.3(6)
S O13 S' O11 -127.2(7)
S" O13 S' O11 -167.5(14)
S O13 S' O13' 11.1(10)
S" O13 S' O13' -29.2(15)
O13' O13 S' O14' 34.2(8)
S O13 S' O14' 45.3(5)
S" O13 S' O14' 5.0(11)
O13' O13 S' O11' -92.6(6)
S O13 S' O11' -81.5(6)
S" O13 S' O11' -121.8(13)
O13' O13 S' O14 82.7(7)
S O13 S' O14 93.8(6)
S" O13 S' O14 53.5(12)
O13' O13 S' O12 -28.3(7)
S O13 S' O12 -17.2(5)
S" O13 S' O12 -57.5(12)
O11' O11 S' O13 79.3(4)
S" O11 S' O13 173.6(7)
S O11 S' O13 137.4(6)
O12' O11 S' O13 -80.4(3)
O11' O11 S' O12' 159.7(4)
S" O11 S' O12' -106.0(6)
S O11 S' O12' -142.2(5)
O11' O11 S' O13' 60.1(4)
S" O11 S' O13' 154.4(8)
S O11 S' O13' 118.2(6)
O12' O11 S' O13' -99.5(4)
O11' O11 S' O14' -94.3(3)
S" O11 S' O14' -0.1(5)
S O11 S' O14' -36.2(5)
O12' O11 S' O14' 106.0(3)
S" O11 S' O11' 94.3(7)
S O11 S' O11' 58.1(6)
O12' O11 S' O11' -159.7(4)
O11' O11 S' O14 -137.8(3)
S" O11 S' O14 -43.5(6)
S O11 S' O14 -79.7(5)
O12' O11 S' O14 62.5(3)
O11' O11 S' O12 -37.2(3)
S" O11 S' O12 57.1(6)
S O11 S' O12 20.9(4)
O12' O11 S' O12 163.1(3)
O14' O14 S' O13 -115.3(4)
S" O14 S' O13 -145.1(8)
S O14 S' O13 -121.0(5)
O12' O14 S' O13 87.1(3)
O14' O14 S' O12' 157.6(3)
S" O14 S' O12' 127.8(8)
S O14 S' O12' 151.9(4)
O14' O14 S' O11 101.7(3)
S" O14 S' O11 71.9(7)
S O14 S' O11 96.0(4)
O12' O14 S' O11 -55.9(3)
O14' O14 S' O13' -92.4(3)
S" O14 S' O13' -122.2(8)
S O14 S' O13' -98.1(4)
O12' O14 S' O13' 110.0(3)
S" O14 S' O14' -29.8(7)
S O14 S' O14' -5.7(4)
O12' O14 S' O14' -157.6(3)
O14' O14 S' O11' 58.0(5)
S" O14 S' O11' 28.2(7)
S O14 S' O11' 52.3(5)
O12' O14 S' O11' -99.6(4)
O14' O14 S' O12 1.8(3)
S" O14 S' O12 -28.1(7)
S O14 S' O12 -4.0(3)
O12' O14 S' O12 -155.9(2)
S O12 S' O13 135.9(10)
O14' O12 S' O13 123.6(3)
S" O12 S' O13 148.9(6)
O11' O12 S' O13 -95.6(3)
S O12 S' O12' -60.4(10)
O14' O12 S' O12' -72.7(6)
S" O12 S' O12' -47.4(7)
O11' O12 S' O12' 68.1(6)
S O12 S' O11 -99.3(10)
O14' O12 S' O11 -111.6(3)
S" O12 S' O11 -86.4(6)
O11' O12 S' O11 29.1(3)
S O12 S' O13' 126.2(9)
O14' O12 S' O13' 113.9(2)
S" O12 S' O13' 139.2(6)
O11' O12 S' O13' -105.3(2)
S O12 S' O14' 12.3(9)
S" O12 S' O14' 25.3(6)
O11' O12 S' O14' 140.8(3)
S O12 S' O11' -128.5(10)
O14' O12 S' O11' -140.8(3)
S" O12 S' O11' -115.5(6)
S O12 S' O14 10.9(9)
O14' O12 S' O14 -1.4(2)
S" O12 S' O14 23.9(5)
O11' O12 S' O14 139.4(2)
S' O11 O11' S 10.91(11)
S" O11 O11' S -3.46(13)
O12' O11 O11' S 32.0(4)
S" O11 O11' S' -14.37(12)
S O11 O11' S' -10.91(11)
O12' O11 O11' S' 21.1(4)
S' O11 O11' O12 42.7(3)
S" O11 O11' O12 28.4(3)
S O11 O11' O12 31.8(2)
O12' O11 O11' O12 63.8(6)
O14' S O11' O11 99.8(4)
O12" S O11' O11 132.1(4)
O13" S O11' O11 -95.6(4)
O12 S O11' O11 143.4(3)
O13 S O11' O11 -102.1(3)
O14 S O11' O11 39.9(5)
O13' S O11' O11 -121.7(3)
O11" S O11' O11 13.7(4)
O14" S O11' O11 23.8(6)
O12' S O11' O11 -23.3(3)
O14' S O11' S' 155.3(5)
O12" S O11' S' -172.4(5)
O13" S O11' S' -40.1(5)
O12 S O11' S' -161.1(4)
O13 S O11' S' -46.6(4)
O14 S O11' S' 95.4(6)
O11 S O11' S' 55.5(5)
O13' S O11' S' -66.2(4)
O11" S O11' S' 69.2(5)
O14" S O11' S' 79.3(6)
O12' S O11' S' 32.2(4)
O14' S O11' O12 -43.5(3)
O12" S O11' O12 -11.2(3)
O13" S O11' O12 121.0(4)
O13 S O11' O12 114.5(2)
O14 S O11' O12 -103.5(4)
O11 S O11' O12 -143.4(3)
O13' S O11' O12 94.9(2)
O11" S O11' O12 -129.7(3)
O14" S O11' O12 -119.6(5)
O12' S O11' O12 -166.7(3)
O13 S' O11' O11 -118.6(3)
O12' S' O11' O11 -19.1(4)
O13' S' O11' O11 -140.0(3)
O14' S' O11' O11 103.0(4)
O14 S' O11' O11 67.3(5)
O12 S' O11' O11 136.9(4)
O13 S' O11' S 121.2(5)
O12' S' O11' S -139.4(5)
O11 S' O11' S -120.2(6)
O13' S' O11' S 99.8(5)
O14' S' O11' S -17.2(4)
O14 S' O11' S -52.9(5)
O12 S' O11' S 16.7(4)
O13 S' O11' O12 104.5(3)
O12' S' O11' O12 -156.1(3)
O11 S' O11' O12 -136.9(4)
O13' S' O11' O12 83.0(2)
O14' S' O11' O12 -33.9(2)
O14 S' O11' O12 -69.6(4)
S O12 O11' O11 -37.9(3)
O14' O12 O11' O11 -11.1(4)
S" O12 O11' O11 -30.5(3)
S' O12 O11' O11 -42.1(3)
O14' O12 O11' S 26.8(2)
S" O12 O11' S 7.42(12)
S' O12 O11' S -4.22(11)
S O12 O11' S' 4.22(11)
O14' O12 O11' S' 31.0(2)
S" O12 O11' S' 11.64(13)
O13 S' O12' O11 120.8(3)
O13' S' O12' O11 129.0(3)
O14' S' O12' O11 -104.2(3)
O11' S' O12' O11 14.9(3)
O14 S' O12' O11 -119.9(3)
O12 S' O12' O11 -43.7(6)
O13 S' O12' S -166.1(8)
O11 S' O12' S 73.1(7)
O13' S' O12' S -157.8(8)
O14' S' O12' S -31.1(7)
O11' S' O12' S 88.0(7)
O14 S' O12' S -46.7(7)
O12 S' O12' S 29.4(7)
O13 S' O12' O14 -119.3(2)
O11 S' O12' O14 119.9(3)
O13' S' O12' O14 -111.1(2)
O14' S' O12' O14 15.7(2)
O11' S' O12' O14 134.8(2)
O12 S' O12' O14 76.1(6)
O11' O11 O12' S' -23.7(4)
S" O11 O12' S' 14.94(13)
S O11 O12' S' 7.74(11)
O11' O11 O12' S -31.5(4)
S' O11 O12' S -7.74(11)
S" O11 O12' S 7.20(12)
O11' O11 O12' O14 -68.7(5)
S' O11 O12' O14 -44.97(19)
S" O11 O12' O14 -30.0(2)
S O11 O12' O14 -37.23(17)
O14' S O12' S' 142.7(8)
O12" S O12' S' -164.4(11)
O13" S O12' S' 2.3(7)
O12 S O12' S' -127.5(11)
O11' S O12' S' -83.3(7)
O13 S O12' S' 12.3(7)
O14 S O12' S' 129.4(8)
O11 S O12' S' -102.6(8)
O13' S O12' S' 19.0(7)
O11" S O12' S' -119.7(8)
O14" S O12' S' 121.8(8)
O14' S O12' O11 -114.6(3)
O12" S O12' O11 -61.8(8)
O13" S O12' O11 105.0(4)
O12 S O12' O11 -24.9(9)
O11' S O12' O11 19.4(3)
O13 S O12' O11 114.9(3)
O14 S O12' O11 -128.0(3)
O13' S O12' O11 121.6(3)
O11" S O12' O11 -17.0(4)
O14" S O12' O11 -135.5(3)
O14' S O12' O14 13.4(3)
O12" S O12' O14 66.2(8)
O13" S O12' O14 -127.0(3)
O12 S O12' O14 103.1(8)
O11' S O12' O14 147.3(2)
O13 S O12' O14 -117.1(2)
O11 S O12' O14 128.0(3)
O13' S O12' O14 -110.4(2)
O11" S O12' O14 111.0(4)
O14" S O12' O14 -7.5(3)
O14' O14 O12' S' -22.7(3)
S" O14 O12' S' -10.56(16)
S O14 O12' S' -6.37(11)
O14' O14 O12' O11 24.6(4)
S" O14 O12' O11 36.7(2)
S O14 O12' O11 40.9(2)
S' O14 O12' O11 47.3(2)
O14' O14 O12' S -16.3(3)
S" O14 O12' S -4.20(14)
S' O14 O12' S 6.37(11)
S O13 O13' S' -1.96(17)
S" O13 O13' S' 3.20(15)
S' O13 O13' S 1.96(17)
S" O13 O13' S 5.16(12)
O12' S' O13' O13 -23.6(7)
O11 S' O13' O13 53.3(8)
O14' S' O13' O13 -151.9(6)
O11' S' O13' O13 92.5(7)
O14 S' O13' O13 -107.9(6)
O12 S' O13' O13 153.4(7)
O13 S' O13' S -170.5(8)
O12' S' O13' S 165.9(6)
O11 S' O13' S -117.1(6)
O14' S' O13' S 37.6(5)
O11' S' O13' S -77.9(5)
O14 S' O13' S 81.6(5)
O12 S' O13' S -17.1(4)
O14' S O13' O13 -137.9(6)
O12" S O13' O13 161.8(6)
O13" S O13' O13 14.5(7)
O12 S O13' O13 150.4(6)
O11' S O13' O13 79.2(6)
O14 S O13' O13 -89.8(6)
O11 S O13' O13 35.7(7)
O11" S O13' O13 28.2(8)
O14" S O13' O13 -83.2(6)
O12' S O13' O13 -19.6(6)
O14' S O13' S' -129.3(6)
O12" S O13' S' 170.5(6)
O13" S O13' S' 23.2(7)
O12 S O13' S' 159.0(5)
O11' S O13' S' 87.9(5)
O13 S O13' S' 8.7(7)
O14 S O13' S' -81.1(5)
O11 S O13' S' 44.3(5)
O11" S O13' S' 36.9(5)
O14" S O13' S' -74.6(5)
O12' S O13' S' -11.0(4)
S" O14 O14' S 5.19(14)
S' O14 O14' S -1.42(11)
O12' O14 O14' S 17.3(3)
S" O14 O14' S' 6.61(15)
S O14 O14' S' 1.42(11)
O12' O14 O14' S' 18.7(3)
S" O14 O14' O12 3.5(5)
S O14 O14' O12 -1.7(5)
S' O14 O14' O12 -3.1(6)
O12' O14 O14' O12 15.6(8)
O12" S O14' O14 -174.6(5)
O13" S O14' O14 70.6(6)
O12 S O14' O14 -178.8(3)
O11' S O14' O14 -135.2(3)
O13 S O14' O14 74.6(4)
O11 S O14' O14 -81.1(4)
O13' S O14' O14 92.4(3)
O11" S O14' O14 -77.0(4)
O14" S O14' O14 5.5(4)
O12' S O14' O14 -18.1(4)
O12" S O14' S' 176.4(6)
O13" S O14' S' 61.7(8)
O12 S O14' S' 172.2(6)
O11' S O14' S' -144.2(7)
O13 S O14' S' 65.6(6)
O14 S O14' S' -9.0(7)
O11 S O14' S' -90.1(6)
O13' S O14' S' 83.4(6)
O11" S O14' S' -86.0(6)
O14" S O14' S' -3.5(7)
O12' S O14' S' -27.1(5)
O12" S O14' O12 4.2(3)
O13" S O14' O12 -110.5(5)
O11' S O14' O12 43.6(3)
O13 S O14' O12 -106.6(3)
O14 S O14' O12 178.8(3)
O11 S O14' O12 97.7(3)
O13' S O14' O12 -88.8(3)
O11" S O14' O12 101.8(3)
O14" S O14' O12 -175.7(3)
O12' S O14' O12 160.7(2)
O13 S' O14' O14 92.9(4)
O12' S' O14' O14 -23.6(4)
O11 S' O14' O14 -94.1(3)
O13' S' O14' O14 105.2(3)
O11' S' O14' O14 -142.1(3)
O12 S' O14' O14 -177.9(4)
O13 S' O14' S -96.4(7)
O12' S' O14' S 147.1(7)
O11 S' O14' S 76.6(6)
O13' S' O14' S -84.1(6)
O11' S' O14' S 28.6(6)
O14 S' O14' S 170.7(7)
O12 S' O14' S -7.3(5)
O13 S' O14' O12 -89.2(3)
O12' S' O14' O12 154.3(3)
O11 S' O14' O12 83.8(3)
O13' S' O14' O12 -76.9(3)
O11' S' O14' O12 35.8(2)
O14 S' O14' O12 177.9(4)
S O12 O14' O14 1.9(5)
S" O12 O14' O14 -3.6(5)
O11' O12 O14' O14 -27.7(7)
S' O12 O14' O14 3.1(6)
S" O12 O14' S -5.49(14)
O11' O12 O14' S -29.6(2)
S' O12 O14' S 1.25(10)
S O12 O14' S' -1.25(10)
S" O12 O14' S' -6.74(16)
O11' O12 O14' S' -30.8(2)
O14' O14 S" O12" 1.8(4)
S O14 S" O12" 64.2(15)
S' O14 S" O12" 148.9(8)
O12' O14 S" O12" -165.1(3)
O14' O14 S" O13" -130.1(4)
S O14 S" O13" -67.6(15)
S' O14 S" O13" 17.0(7)
O12' O14 S" O13" 63.0(4)
O14' O14 S" O14" -152(2)
S O14 S" O14" -89(3)
S' O14 S" O14" -5(2)
O12' O14 S" O14" 41.3(19)
O14' O14 S" O11 121.8(4)
S O14 S" O11 -175.7(17)
S' O14 S" O11 -91.0(8)
O12' O14 S" O11 -45.1(3)
O14' O14 S" O11" 114.1(4)
S O14 S" O11" 176.5(16)
S' O14 S" O11" -98.8(8)
O12' O14 S" O11" -52.8(3)
O14' O14 S" O12 -2.5(4)
S O14 S" O12 60.0(15)
S' O14 S" O12 144.7(8)
O12' O14 S" O12 -169.4(3)
O14' O14 S" O13 -121.4(4)
S O14 S" O13 -58.9(14)
S' O14 S" O13 25.8(6)
O12' O14 S" O13 71.7(3)
O11' O11 S" O14 -159.6(4)
S' O11 S" O14 119.2(7)
S O11 S" O14 177.5(10)
O12' O11 S" O14 52.7(4)
O11' O11 S" O12" -40.8(4)
S' O11 S" O12" -122.1(7)
S O11 S" O12" -63.7(9)
O12' O11 S" O12" 171.5(4)
O11' O11 S" O13" 76.1(4)
S' O11 S" O13" -5.2(6)
S O11 S" O13" 53.1(8)
O12' O11 S" O13" -71.7(3)
O11' O11 S" O14" -171.3(3)
S' O11 S" O14" 107.4(7)
S O11 S" O14" 165.7(10)
O12' O11 S" O14" 40.9(3)
O11' O11 S" O11" -129.7(12)
S' O11 S" O11" 149.1(12)
S O11 S" O11" -152.6(12)
O12' O11 S" O11" 82.6(11)
O11' O11 S" O12 -28.4(3)
S' O11 S" O12 -109.6(6)
S O11 S" O12 -51.3(8)
O12' O11 S" O12 -176.1(3)
O11' O11 S" O13 76.7(3)
S' O11 S" O13 -4.5(5)
S O11 S" O13 53.8(7)
O12' O11 S" O13 -71.0(3)
S O12 S" O14 -139.6(9)
O14' O12 S" O14 2.0(3)
O11' O12 S" O14 153.8(3)
S' O12 S" O14 -148.2(7)
S O12 S" O12" -158.3(14)
O14' O12 S" O12" -16.7(12)
O11' O12 S" O12" 135.1(12)
S' O12 S" O12" -166.9(12)
S O12 S" O13" -4.8(8)
O14' O12 S" O13" 136.9(4)
O11' O12 S" O13" -71.4(3)
S' O12 S" O13" -13.4(6)
S O12 S" O14" -133.1(9)
O14' O12 S" O14" 8.6(3)
O11' O12 S" O14" 160.3(3)
S' O12 S" O14" -141.7(7)
S O12 S" O11 87.8(8)
O14' O12 S" O11 -130.5(4)
O11' O12 S" O11 21.3(3)
S' O12 S" O11 79.2(6)
S O12 S" O11" 103.1(9)
O14' O12 S" O11" -115.3(4)
O11' O12 S" O11" 36.5(3)
S' O12 S" O11" 94.4(6)
S O12 S" O13 -15.1(7)
O14' O12 S" O13 126.6(3)
O11' O12 S" O13 -81.7(2)
S' O12 S" O13 -23.7(5)
O13' O13 S" O14 91.4(7)
S' O13 S" O14 -117.3(13)
S O13 S" O14 141.6(9)
O13' O13 S" O12" -27.2(7)
S' O13 S" O12" 124.0(13)
S O13 S" O12" 23.0(7)
O13' O13 S" O13" -136.9(19)
S' O13 S" O13" 14(2)
S O13 S" O13" -86.7(18)
O13' O13 S" O14" 96.8(7)
S' O13 S" O14" -111.9(13)
S O13 S" O14" 147.1(8)
O13' O13 S" O11 -140.6(6)
S' O13 S" O11 10.6(12)
S O13 S" O11 -90.4(8)
O13' O13 S" O11" -147.8(6)
S' O13 S" O11" 3.4(12)
S O13 S" O11" -97.6(8)
O13' O13 S" O12 -35.6(6)
S' O13 S" O12 115.6(13)
S O13 S" O12 14.6(7)
O14 S" O11" S -177.9(10)
O12" S" O11" S -66.7(9)
O13" S" O11" S 55.5(9)
O14" S" O11" S 171.3(9)
O11 S" O11" S 29.0(13)
O12 S" O11" S -53.3(8)
O13 S" O11" S 57.4(8)
O14' S O11" S" 44.5(8)
O12" S O11" S" 103.2(9)
O13" S O11" S" -115.9(9)
O12 S O11" S" 118.3(9)
O11' S O11" S" 167.3(9)
O13 S O11" S" -112.5(9)
O14 S O11" S" 1.8(8)
O11 S O11" S" -150.0(13)
O13' S O11" S" -122.7(9)
O14" S O11" S" -7.5(8)
O12' S O11" S" -59.2(9)
O14' S O12" S" 34.2(8)
O13" S O12" S" 167.1(10)
O12 S O12" S" -161.7(12)
O11' S O12" S" -114.7(8)
O13 S O12" S" 154.3(9)
O14 S O12" S" 30.4(8)
O11 S O12" S" -81.2(8)
O13' S O12" S" 146.7(8)
O11" S O12" S" -66.8(8)
O14" S O12" S" 34.3(7)
O12' S O12" S" -29.7(9)
O14 S" O12" S -144.1(9)
O13" S" O12" S -9.9(8)
O14" S" O12" S -139.0(8)
O11 S" O12" S 88.1(8)
O11" S" O12" S 103.7(8)
O12 S" O12" S 18.8(12)
O13 S" O12" S -20.6(7)
O14' S O13" S" -81.0(10)
O12" S O13" S" -166.0(11)
O12 S O13" S" -174.5(9)
O11' S O13" S" 119.5(8)
O13 S O13" S" -96.6(17)
O14 S O13" S" -34.5(8)
O11 S O13" S" 75.2(8)
O13' S O13" S" -123.0(9)
O11" S O13" S" 67.3(8)
O14" S O13" S" -32.5(8)
O12' S O13" S" 21.2(9)
O14 S" O13" S 138.0(9)
O12" S" O13" S 11.0(8)
O14" S" O13" S 142.1(9)
O11 S" O13" S -97.9(9)
O11" S" O13" S -104.5(9)
O12 S" O13" S 4.6(8)
O13 S" O13" S 85.8(18)
O14 S" O14" S 105(2)
O12" S" O14" S 76.7(14)
O13" S" O14" S -55.2(13)
O11 S" O14" S -155.9(15)
O11" S" O14" S -166.3(14)
O12 S" O14" S 70.7(13)
O13 S" O14" S -46.5(13)
O14' S O14" S" -96.1(14)
O12" S O14" S" -96.2(14)
O13" S O14" S" 119.1(14)
O12 S O14" S" -100.9(14)
O11' S O14" S" 4.3(13)
O13 S O14" S" 129.2(13)
O14 S O14" S" -72(2)
O11 S O14" S" 21.4(13)
O13' S O14" S" 149.3(14)
O11" S O14" S" 12.5(13)
O12' S O14" S" 59.0(13)
